data_7720424
loop_
_publ_author_name
'Guo, Yanan'
'Feng, Jiajun'
'Wang, Wenjing'
'Su, Kongzhao'
'Yuan, Daqiang'

_publ_section_title
;
 Effective hydrogen isotope separation by a robust flexible
 calix[4]resorcinarene-based porous organic cage.
;
_journal_issue 5
_journal_name_full 'Dalton transactions (Cambridge, England : 2003)'
_journal_page_first 2030
_journal_page_last 2035
_journal_paper_doi 10.1039/d5dt02805a
_journal_volume 55
_journal_year 2026
_chemical_formula_sum 'C360 H452 N24 O48'
_chemical_formula_weight 5883.43
_space_group_crystal_system tetragonal
_space_group_IT_number 85
_space_group_name_Hall '-P 4a'
_space_group_name_H-M_alt 'P 4/n :2'
_atom_sites_solution_hydrogens mixed
_audit_creation_method SHELXL-2018/3
_audit_update_record
;
2025-10-29 deposited with the CCDC.	2026-01-07 downloaded from the CCDC.
;
_cell_angle_alpha 90
_cell_angle_beta 90
_cell_angle_gamma 90
_cell_formula_units_Z 2
_cell_length_a 32.1810(5)
_cell_length_b 32.1810(5)
_cell_length_c 37.8481(12)
_cell_measurement_reflns_used 14308
_cell_measurement_temperature 100(2)
_cell_measurement_theta_max 62.4540
_cell_measurement_theta_min 2.3520
_cell_volume 39196.1(15)
_computing_structure_refinement 'SHELXL-2018/3 (Sheldrick, 2018)'
_computing_structure_solution 'SHELXT 2014/5 (Sheldrick, 2014)'
_diffrn_ambient_temperature 100(2)
_diffrn_detector_area_resol_mean 10.0000
_diffrn_measured_fraction_theta_full 0.961
_diffrn_measured_fraction_theta_max 0.943
_diffrn_measurement_device_type 'SuperNova (Cu) X-ray Source'
_diffrn_measurement_method '\w scans'
_diffrn_radiation_type CuK\a
_diffrn_radiation_wavelength 1.54184
_diffrn_reflns_av_R_equivalents 0.0591
_diffrn_reflns_av_unetI/netI 0.0746
_diffrn_reflns_Laue_measured_fraction_full 0.961
_diffrn_reflns_Laue_measured_fraction_max 0.943
_diffrn_reflns_limit_h_max 26
_diffrn_reflns_limit_h_min -36
_diffrn_reflns_limit_k_max 31
_diffrn_reflns_limit_k_min -38
_diffrn_reflns_limit_l_max 45
_diffrn_reflns_limit_l_min -45
_diffrn_reflns_number 99048
_diffrn_reflns_point_group_measured_fraction_full 0.961
_diffrn_reflns_point_group_measured_fraction_max 0.943
_diffrn_reflns_theta_full 67.684
_diffrn_reflns_theta_max 68.777
_diffrn_reflns_theta_min 1.941
_diffrn_source 'micro-focus sealed X-ray tube'
_exptl_absorpt_coefficient_mu 0.262
_exptl_absorpt_correction_T_max 1.00000
_exptl_absorpt_correction_T_min 0.68967
_exptl_absorpt_correction_type multi-scan
_exptl_crystal_colour red
_exptl_crystal_density_diffrn 0.499
_exptl_crystal_description block
_exptl_crystal_F_000 6328
_exptl_crystal_size_max 0.2
_exptl_crystal_size_mid 0.18
_exptl_crystal_size_min 0.16
_refine_diff_density_max 0.822
_refine_diff_density_min -0.265
_refine_diff_density_rms 0.053
_refine_ls_extinction_method none
_refine_ls_goodness_of_fit_ref 0.962
_refine_ls_hydrogen_treatment constr
_refine_ls_matrix_type full
_refine_ls_number_parameters 983
_refine_ls_number_reflns 34253
_refine_ls_number_restraints 20
_refine_ls_restrained_S_all 0.968
_refine_ls_R_factor_all 0.1461
_refine_ls_R_factor_gt 0.0902
_refine_ls_shift/su_max 0.001
_refine_ls_shift/su_mean 0.000
_refine_ls_structure_factor_coef Fsqd
_refine_ls_weighting_details 'w=1/[\s^2^(Fo^2^)+(0.2000P)^2^] where P=(Fo^2^+2Fc^2^)/3'
_refine_ls_weighting_scheme calc
_refine_ls_wR_factor_gt 0.2777
_refine_ls_wR_factor_ref 0.3202
_reflns_Friedel_coverage 0.000
_reflns_number_gt 15668
_reflns_number_total 34253
_reflns_threshold_expression 'I > 2\s(I)'
_cod_data_source_file d5dt02805a2.cif
_cod_data_source_block CPOC-F301
_cod_original_cell_volume 39196.1(17)
_cod_original_sg_symbol_H-M 'P 4/n'
_cod_database_code 7720424
_shelx_shelxl_version_number 2018/3
_shelx_space_group_comment
;
The symmetry employed for this shelxl refinement is uniquely defined
by the following loop, which should always be used as a source of
symmetry information in preference to the above space-group names.
They are only intended as comments.
;

loop_
_space_group_symop_operation_xyz
'x, y, z'
'-y+1/2, x, z'
'-x+1/2, -y+1/2, z'
'y, -x+1/2, z'
'-x, -y, -z'
'y-1/2, -x, -z'
'x-1/2, y-1/2, -z'
'-y, x-1/2, -z'

loop_
_atom_site_label
_atom_site_type_symbol
_atom_site_fract_x
_atom_site_fract_y
_atom_site_fract_z
_atom_site_U_iso_or_equiv
_atom_site_adp_type
_atom_site_occupancy
_atom_site_site_symmetry_order
_atom_site_calc_flag
_atom_site_refinement_flags_posn
_atom_site_refinement_flags_adp
_atom_site_refinement_flags_occupancy
_atom_site_disorder_assembly
_atom_site_disorder_group
O59 O 0.62135(5) 0.67075(6) 0.40430(5) 0.0530(5) Uani 1 1 d . . . . .
O60 O 0.75038(6) 0.60022(6) 0.40780(5) 0.0572(5) Uani 1 1 d . . . . .
H60A H 0.775537 0.595038 0.399839 0.069 Uiso 1 1 d R U . . .
O62 O 0.43932(7) 0.55340(7) 0.60959(7) 0.0800(7) Uani 1 1 d . . . . .
H62A H 0.417470 0.561104 0.621929 0.096 Uiso 1 1 d R U . . .
O61 O 0.54524(7) 0.45768(8) 0.57892(6) 0.0845(7) Uani 1 1 d . . . . .
C48 C 0.67179(7) 0.68668(7) 0.36033(6) 0.0378(6) Uani 1 1 d . . . . .
O35 O 0.41436(9) 0.58077(6) 0.67003(7) 0.0878(8) Uani 1 1 d . . . . .
N46 N 0.63496(8) 0.61092(8) 0.44615(7) 0.0619(7) Uani 1 1 d . . . . .
H46 H 0.619076 0.631490 0.438910 0.074 Uiso 1 1 calc R U . . .
O101 O 0.62774(7) 0.39552(9) 0.73816(7) 0.0889(8) Uani 1 1 d . . . . .
C53 C 0.71073(7) 0.67913(7) 0.34751(7) 0.0370(6) Uani 1 1 d . . . . .
H53 H 0.719473 0.694831 0.327595 0.044 Uiso 1 1 calc R U . . .
O88 O 0.49081(8) 0.51270(8) 0.82785(7) 0.0896(8) Uani 1 1 d . . . . .
C52 C 0.73873(7) 0.65025(7) 0.36127(7) 0.0391(6) Uani 1 1 d . . . . .
C54 C 0.78096(7) 0.64260(7) 0.34425(7) 0.0402(6) Uani 1 1 d . . . . .
H54 H 0.789402 0.613708 0.350836 0.048 Uiso 1 1 calc R U . . .
C55 C 0.77988(8) 0.64421(8) 0.30420(7) 0.0417(6) Uani 1 1 d . . . . .
H55A H 0.771390 0.672546 0.297009 0.050 Uiso 1 1 calc R U . . .
H55B H 0.758114 0.624802 0.295874 0.050 Uiso 1 1 calc R U . . .
C49 C 0.65800(8) 0.66413(8) 0.39020(7) 0.0441(6) Uani 1 1 d . . . . .
C51 C 0.72611(8) 0.62833(8) 0.39088(7) 0.0452(6) Uani 1 1 d . . . . .
O87 O 0.59927(7) 0.41932(9) 0.79852(7) 0.0943(8) Uani 1 1 d . . . . .
H87A H 0.609088 0.397503 0.787248 0.113 Uiso 1 1 d R U . . .
O36 O 0.44316(9) 0.56119(7) 0.79164(7) 0.0973(9) Uani 1 1 d . . . . .
H36A H 0.446548 0.545541 0.810494 0.117 Uiso 1 1 d R U . . .
O83 O 0.68979(9) 0.61371(8) 1.00596(7) 0.0925(8) Uani 1 1 d . . . . .
C50 C 0.68538(8) 0.63389(8) 0.40468(7) 0.0471(6) Uani 1 1 d . . . . .
O82 O 0.60075(8) 0.73052(9) 1.00446(7) 0.0949(8) Uani 1 1 d . . . . .
H82A H 0.592448 0.754936 1.012183 0.114 Uiso 1 1 d R U . . .
O100 O 0.60128(7) 0.41796(11) 0.61628(8) 0.1099(10) Uani 1 1 d . . . . .
H10A H 0.585056 0.418220 0.597559 0.132 Uiso 1 1 d R U . . .
N39 N 0.53914(9) 0.52928(10) 0.55019(8) 0.0853(9) Uani 1 1 d . . . . .
H39 H 0.552349 0.505503 0.552620 0.102 Uiso 1 1 calc R U . . .
C10 C 0.39936(9) 0.49556(9) 0.65686(9) 0.0597(8) Uani 1 1 d . . . . .
H10 H 0.385224 0.518922 0.644255 0.072 Uiso 1 1 calc R U . . .
C93 C 0.36792(9) 0.46000(9) 0.65888(9) 0.0590(8) Uani 1 1 d . . . . .
H93A H 0.380709 0.436247 0.671454 0.071 Uiso 1 1 calc R U . . .
H93B H 0.361056 0.450737 0.634626 0.071 Uiso 1 1 calc R U . . .
C89 C 0.39827(9) 0.43635(9) 0.78631(9) 0.0595(8) Uani 1 1 d . . . . .
H89A H 0.402007 0.420030 0.764371 0.071 Uiso 1 1 calc R U . . .
H89B H 0.403625 0.417526 0.806491 0.071 Uiso 1 1 calc R U . . .
C30 C 0.49059(9) 0.42169(9) 0.77248(8) 0.0581(8) Uani 1 1 d . . . . .
H30 H 0.471781 0.406676 0.757943 0.070 Uiso 1 1 calc R U . . .
C37 C 0.45777(9) 0.44649(9) 0.63746(8) 0.0542(7) Uani 1 1 d . . . . .
H37 H 0.446098 0.426402 0.652955 0.065 Uiso 1 1 calc R U . . .
C11 C 0.43801(9) 0.48443(9) 0.63493(8) 0.0537(7) Uani 1 1 d . . . . .
C15 C 0.49289(9) 0.43564(10) 0.61933(8) 0.0581(8) Uani 1 1 d . . . . .
C56 C 0.82025(9) 0.63361(9) 0.28527(8) 0.0560(7) Uani 1 1 d . . . . .
H56 H 0.839878 0.657278 0.289081 0.067 Uiso 1 1 calc R U . . .
C9 C 0.41165(9) 0.51199(8) 0.69284(8) 0.0554(8) Uani 1 1 d . . . . .
C47 C 0.67140(9) 0.60757(9) 0.43269(8) 0.0560(7) Uani 1 1 d . . . . .
H47 H 0.689688 0.586923 0.441627 0.067 Uiso 1 1 calc R U . . .
C24 C 0.53389(9) 0.38323(9) 0.68757(8) 0.0549(7) Uani 1 1 d . . . . .
H24 H 0.505660 0.375730 0.691223 0.066 Uiso 1 1 calc R U . . .
C33 C 0.41681(9) 0.48715(8) 0.72184(8) 0.0527(7) Uani 1 1 d . . . . .
H33 H 0.413354 0.458077 0.718635 0.063 Uiso 1 1 calc R U . . .
C14 C 0.51084(10) 0.46560(11) 0.59608(9) 0.0676(9) Uani 1 1 d . . . . .
C31 C 0.53123(9) 0.40739(10) 0.77431(8) 0.0595(8) Uani 1 1 d . . . . .
C40 C 0.61832(10) 0.58273(11) 0.47269(8) 0.0676(9) Uani 1 1 d . . . . .
H40 H 0.636506 0.557623 0.474497 0.081 Uiso 1 1 calc R U . . .
C28 C 0.43070(10) 0.47119(9) 0.78691(8) 0.0597(8) Uani 1 1 d . . . . .
H28 H 0.424980 0.487901 0.808647 0.072 Uiso 1 1 calc R U . . .
C32 C 0.54595(9) 0.36965(9) 0.75312(9) 0.0611(8) Uani 1 1 d . . . . .
H32 H 0.571582 0.359452 0.765280 0.073 Uiso 1 1 calc R U . . .
C90 C 0.35368(10) 0.45079(11) 0.78817(10) 0.0715(9) Uani 1 1 d . . . . .
H90 H 0.349020 0.470713 0.768287 0.086 Uiso 1 1 calc R U . . .
C12 C 0.45490(10) 0.51405(10) 0.61292(9) 0.0640(8) Uani 1 1 d . . . . .
C25 C 0.55944(9) 0.38214(10) 0.71631(9) 0.0609(8) Uani 1 1 d . . . . .
C17 C 0.54525(9) 0.39423(10) 0.65363(9) 0.0644(8) Uani 1 1 d . . . . .
C27 C 0.42676(9) 0.50105(9) 0.75585(9) 0.0587(8) Uani 1 1 d . . . . .
C8 C 0.41811(11) 0.55564(10) 0.69676(10) 0.0728(10) Uani 1 1 d . . . . .
C29 C 0.47533(10) 0.45605(10) 0.79012(8) 0.0592(8) Uani 1 1 d . . . . .
C13 C 0.49045(10) 0.50494(11) 0.59287(9) 0.0677(9) Uani 1 1 d . . . . .
C96 C 0.51562(10) 0.33341(9) 0.75343(9) 0.0672(9) Uani 1 1 d D U . . .
H96A H 0.487608 0.344341 0.747887 0.081 Uiso 1 1 calc R U . . .
H96B H 0.523438 0.314176 0.734136 0.081 Uiso 1 1 calc R U . . .
C58 C 0.84070(11) 0.59507(10) 0.29944(9) 0.0739(10) Uani 1 1 d . . . . .
H58A H 0.850318 0.600171 0.323624 0.111 Uiso 1 1 calc R U . . .
H58B H 0.864452 0.587758 0.284483 0.111 Uiso 1 1 calc R U . . .
H58C H 0.820650 0.572143 0.299467 0.111 Uiso 1 1 calc R U . . .
N21 N 0.68500(9) 0.41350(15) 0.69533(11) 0.1196(14) Uani 1 1 d . . . . .
C94 C 0.32778(11) 0.47250(10) 0.67792(11) 0.0776(10) Uani 1 1 d . . . . .
H94 H 0.336535 0.479228 0.702618 0.093 Uiso 1 1 calc R U . . .
N5 N 0.42624(13) 0.64074(9) 0.71183(11) 0.1125(13) Uani 1 1 d . . . . .
H5 H 0.424399 0.631165 0.690107 0.135 Uiso 1 1 calc R U . . .
C76 C 0.68491(11) 0.70172(10) 1.06405(8) 0.0667(8) Uani 1 1 d . . . . .
H76 H 0.699335 0.712460 1.083953 0.080 Uiso 1 1 calc R U . . .
C81 C 0.73375(11) 0.63937(10) 1.06725(8) 0.0669(9) Uani 1 1 d . . . . .
H81 H 0.729119 0.609676 1.060519 0.080 Uiso 1 1 calc R U . . .
N72 N 0.62969(12) 0.62025(12) 0.96242(10) 0.1090(12) Uani 1 1 d . . . . .
H72 H 0.652321 0.607115 0.969172 0.131 Uiso 1 1 calc R U . . .
C57 C 0.81254(10) 0.63024(13) 0.24604(8) 0.0766(10) Uani 1 1 d . . . . .
H57A H 0.792638 0.607823 0.241481 0.115 Uiso 1 1 calc R U . . .
H57B H 0.838756 0.624162 0.233916 0.115 Uiso 1 1 calc R U . . .
H57C H 0.801224 0.656551 0.237236 0.115 Uiso 1 1 calc R U . . .
C26 C 0.60166(10) 0.39435(12) 0.71147(11) 0.0744(10) Uani 1 1 d . . . . .
N67 N 0.56238(11) 0.51623(12) 0.85639(10) 0.1059(12) Uani 1 1 d . . . . .
H67 H 0.537983 0.527514 0.852131 0.127 Uiso 1 1 calc R U . . .
C34 C 0.43268(11) 0.54361(10) 0.76017(10) 0.0728(9) Uani 1 1 d . . . . .
C16 C 0.51405(10) 0.39357(11) 0.62278(9) 0.0702(9) Uani 1 1 d . . . . .
H16 H 0.530907 0.389829 0.600808 0.084 Uiso 1 1 calc R U . . .
C18 C 0.58579(10) 0.40550(13) 0.64835(10) 0.0797(10) Uani 1 1 d . . . . .
C7 C 0.42777(12) 0.57099(9) 0.73152(10) 0.0757(10) Uani 1 1 d . . . . .
C65 C 0.50315(11) 0.47904(11) 0.81148(9) 0.0721(9) Uani 1 1 d . . . . .
C84 C 0.73501(12) 0.64047(11) 1.10739(9) 0.0752(10) Uani 1 1 d . . . . .
H84A H 0.707528 0.631972 1.116671 0.090 Uiso 1 1 calc R U . . .
H84B H 0.740214 0.669366 1.115192 0.090 Uiso 1 1 calc R U . . .
C38 C 0.50643(11) 0.53538(11) 0.56926(9) 0.0746(10) Uani 1 1 d . . . . .
H38 H 0.492448 0.561294 0.567433 0.089 Uiso 1 1 calc R U . . .
C77 C 0.69792(11) 0.66404(11) 1.05098(8) 0.0666(9) Uani 1 1 d . . . . .
C75 C 0.65208(11) 0.72572(11) 1.05046(8) 0.0680(9) Uani 1 1 d . . . . .
C98 C 0.48383(11) 0.35694(10) 0.62406(10) 0.0751(10) Uani 1 1 d . . . . .
H98A H 0.474464 0.353643 0.648818 0.090 Uiso 1 1 calc R U . . .
H98B H 0.459102 0.364431 0.609864 0.090 Uiso 1 1 calc R U . . .
C63 C 0.55838(11) 0.42970(12) 0.79515(9) 0.0720(9) Uani 1 1 d . . . . .
C78 C 0.67778(12) 0.64810(12) 1.02058(9) 0.0760(10) Uani 1 1 d . . . . .
C64 C 0.54452(12) 0.46431(12) 0.81473(10) 0.0798(10) Uani 1 1 d . . . . .
C80 C 0.63218(12) 0.71051(12) 1.02097(10) 0.0782(10) Uani 1 1 d . . . . .
C79 C 0.64384(12) 0.67084(13) 1.00596(9) 0.0819(10) Uani 1 1 d . . . . .
C19 C 0.61450(10) 0.40515(13) 0.67657(11) 0.0827(11) Uani 1 1 d . . . . .
C85 C 0.76842(14) 0.61213(14) 1.12317(11) 0.0928(12) Uani 1 1 d . . . . .
H85 H 0.795035 0.618209 1.110557 0.111 Uiso 1 1 calc R U . . .
C43 C 0.55559(12) 0.55917(13) 0.52494(10) 0.0845(11) Uani 1 1 d . . . . .
H43 H 0.536817 0.583935 0.524771 0.101 Uiso 1 1 calc R U . . .
C45 C 0.57455(12) 0.56967(13) 0.46147(10) 0.0875(12) Uani 1 1 d . . . . .
H45A H 0.575854 0.555471 0.438296 0.105 Uiso 1 1 calc R U . . .
H45B H 0.556884 0.594668 0.458831 0.105 Uiso 1 1 calc R U . . .
C92 C 0.32418(11) 0.41452(12) 0.78311(14) 0.0984(14) Uani 1 1 d . . . . .
H92A H 0.328538 0.402308 0.759685 0.148 Uiso 1 1 calc R U . . .
H92B H 0.295443 0.424325 0.785092 0.148 Uiso 1 1 calc R U . . .
H92C H 0.329498 0.393499 0.801291 0.148 Uiso 1 1 calc R U . . .
C44 C 0.55515(13) 0.54040(14) 0.48891(10) 0.0943(13) Uani 1 1 d . . . . .
H44A H 0.526125 0.534154 0.482046 0.113 Uiso 1 1 calc R U . . .
H44B H 0.570791 0.513918 0.489273 0.113 Uiso 1 1 calc R U . . .
C20 C 0.65764(11) 0.41424(16) 0.66979(14) 0.1080(15) Uani 1 1 d . . . . .
H20 H 0.666303 0.420854 0.646465 0.130 Uiso 1 1 calc R U . . .
C41 C 0.61562(14) 0.60371(15) 0.50808(10) 0.1059(15) Uani 1 1 d . . . . .
H41A H 0.597538 0.628514 0.506364 0.127 Uiso 1 1 calc R U . . .
H41B H 0.643616 0.612918 0.515589 0.127 Uiso 1 1 calc R U . . .
C6 C 0.43050(14) 0.61414(11) 0.73743(13) 0.0956(13) Uani 1 1 d . . . . .
H6 H 0.435567 0.624032 0.760684 0.115 Uiso 1 1 calc R U . . .
C66 C 0.57273(14) 0.48395(15) 0.83857(11) 0.0991(13) Uani 1 1 d . . . . .
H66 H 0.599879 0.472817 0.841308 0.119 Uiso 1 1 calc R U . . .
C73 C 0.62133(14) 0.65503(15) 0.97739(11) 0.1002(13) Uani 1 1 d . . . . .
H73 H 0.598670 0.670865 0.968584 0.120 Uiso 1 1 calc R U . . .
C42 C 0.59766(14) 0.57316(15) 0.53560(9) 0.1080(16) Uani 1 1 d . . . . .
H42A H 0.616262 0.548793 0.537791 0.130 Uiso 1 1 calc R U . . .
H42B H 0.596153 0.586969 0.558941 0.130 Uiso 1 1 calc R U . . .
C95 C 0.29935(13) 0.43784(14) 0.68144(15) 0.1158(17) Uani 1 1 d . . . . .
H95A H 0.294426 0.425427 0.658168 0.174 Uiso 1 1 calc R U . . .
H95B H 0.272955 0.447688 0.691279 0.174 Uiso 1 1 calc R U . . .
H95C H 0.311425 0.416967 0.697248 0.174 Uiso 1 1 calc R U . . .
C71 C 0.60414(16) 0.60077(16) 0.93477(12) 0.1117(15) Uani 1 1 d . . . . .
H71 H 0.578305 0.617595 0.931489 0.134 Uiso 1 1 calc R U . . .
C86 C 0.77534(16) 0.62051(18) 1.16105(12) 0.1214(16) Uani 1 1 d . . . . .
H86A H 0.775995 0.650591 1.165038 0.182 Uiso 1 1 calc R U . . .
H86B H 0.801885 0.608315 1.168378 0.182 Uiso 1 1 calc R U . . .
H86C H 0.752750 0.608185 1.174894 0.182 Uiso 1 1 calc R U . . .
C1 C 0.72977(11) 0.4184(2) 0.68890(15) 0.1202(18) Uani 1 1 d . . . . .
H1 H 0.734773 0.419206 0.662829 0.144 Uiso 1 1 calc R U . . .
C68 C 0.58889(16) 0.53559(16) 0.88360(13) 0.1133(16) Uani 1 1 d . . . . .
H68 H 0.614306 0.518107 0.886809 0.136 Uiso 1 1 calc R U . . .
C4 C 0.81332(11) 0.42429(19) 0.71729(15) 0.1165(17) Uani 1 1 d . . . . .
H4 H 0.806756 0.423963 0.743116 0.140 Uiso 1 1 calc R U . . .
C91 C 0.34488(15) 0.47377(19) 0.82263(15) 0.134(2) Uani 1 1 d . . . . .
H91A H 0.344010 0.453825 0.842186 0.201 Uiso 1 1 calc R U . . .
H91B H 0.318081 0.488078 0.820888 0.201 Uiso 1 1 calc R U . . .
H91C H 0.366917 0.494168 0.826959 0.201 Uiso 1 1 calc R U . . .
C69 C 0.60193(18) 0.5780(2) 0.87171(12) 0.141(2) Uani 1 1 d . . . . .
H69A H 0.576923 0.594876 0.866535 0.169 Uiso 1 1 calc R U . . .
H69B H 0.618298 0.575621 0.849653 0.169 Uiso 1 1 calc R U . . .
C74 C 0.59226(19) 0.55798(19) 0.94612(13) 0.138(2) Uani 1 1 d . . . . .
H74A H 0.576176 0.559439 0.968380 0.166 Uiso 1 1 calc R U . . .
H74B H 0.617635 0.541403 0.950599 0.166 Uiso 1 1 calc R U . . .
C2 C 0.74574(12) 0.45812(18) 0.70507(19) 0.143(2) Uani 1 1 d . . . . .
H2A H 0.739067 0.458665 0.730601 0.172 Uiso 1 1 calc R U . . .
H2B H 0.732074 0.482246 0.693741 0.172 Uiso 1 1 calc R U . . .
C22 C 0.74999(13) 0.38131(19) 0.7036(2) 0.159(3) Uani 1 1 d . . . . .
H22A H 0.740525 0.356296 0.690714 0.191 Uiso 1 1 calc R U . . .
H22B H 0.742129 0.378101 0.728785 0.191 Uiso 1 1 calc R U . . .
C70 C 0.62821(19) 0.60014(19) 0.90004(13) 0.139(2) Uani 1 1 d . . . . .
H70A H 0.654888 0.585299 0.903284 0.166 Uiso 1 1 calc R U . . .
H70B H 0.634371 0.628919 0.892431 0.166 Uiso 1 1 calc R U . . .
C3 C 0.79300(11) 0.46098(18) 0.69991(18) 0.141(2) Uani 1 1 d . . . . .
H3A H 0.799681 0.461221 0.674376 0.170 Uiso 1 1 calc R U . . .
H3B H 0.803573 0.487048 0.710492 0.170 Uiso 1 1 calc R U . . .
C97 C 0.5128(3) 0.3100(2) 0.7854(3) 0.295(6) Uani 1 1 d D U . . .
H97 H 0.495662 0.324666 0.803516 0.354 Uiso 1 1 calc R U . . .
C23 C 0.79867(13) 0.3854(2) 0.7005(2) 0.161(3) Uani 1 1 d . . . . .
H23A H 0.812092 0.361310 0.711980 0.193 Uiso 1 1 calc R U . . .
H23B H 0.806710 0.385392 0.675203 0.193 Uiso 1 1 calc R U . . .
C2A C 0.56578(19) 0.53657(19) 0.91717(14) 0.137(2) Uani 1 1 d . . . . .
H2A1 H 0.558952 0.507868 0.924586 0.164 Uiso 1 1 calc R U . . .
H2A2 H 0.539416 0.551961 0.913929 0.164 Uiso 1 1 calc R U . . .
C4C C 0.7582(2) 0.56584(17) 1.11691(16) 0.145(2) Uani 1 1 d . . . . .
H4C1 H 0.780981 0.548595 1.125805 0.217 Uiso 1 1 calc R U . . .
H4C2 H 0.754526 0.560862 1.091555 0.217 Uiso 1 1 calc R U . . .
H4C3 H 0.732468 0.558670 1.129405 0.217 Uiso 1 1 calc R U . . .
C5 C 0.4899(2) 0.2653(2) 0.7719(3) 0.266(6) Uani 1 1 d . . . . .
H5A H 0.459911 0.266897 0.776392 0.398 Uiso 1 1 calc R U . . .
H5B H 0.501660 0.241824 0.784950 0.398 Uiso 1 1 calc R U . . .
H5C H 0.494717 0.261449 0.746550 0.398 Uiso 1 1 calc R U . . .
C9D C 0.4990(2) 0.3157(2) 0.6115(2) 0.160(3) Uani 1 1 d . . . . .
H9D H 0.479876 0.293868 0.620946 0.192 Uiso 1 1 calc R U . . .
C11C C 0.4921(3) 0.3186(2) 0.5699(3) 0.217(4) Uani 1 1 d . . . . .
H11A H 0.518824 0.323397 0.558218 0.326 Uiso 1 1 calc R U . . .
H11B H 0.473167 0.341614 0.564615 0.326 Uiso 1 1 calc R U . . .
H11C H 0.480020 0.292511 0.561325 0.326 Uiso 1 1 calc R U . . .
C12N C 0.3085(2) 0.5108(3) 0.6646(3) 0.259(6) Uani 1 1 d . . . . .
H12A H 0.301159 0.507360 0.639614 0.388 Uiso 1 1 d R U . . .
H12B H 0.328142 0.533898 0.667042 0.388 Uiso 1 1 d R U . . .
H12C H 0.283370 0.516760 0.678282 0.388 Uiso 1 1 d R U . . .
C12W C 0.5381(2) 0.3021(3) 0.6153(4) 0.300(8) Uani 1 1 d . . . . .
H12D H 0.555126 0.312333 0.595717 0.450 Uiso 1 1 calc R U . . .
H12E H 0.538303 0.271650 0.615380 0.450 Uiso 1 1 calc R U . . .
H12F H 0.549417 0.312383 0.637720 0.450 Uiso 1 1 calc R U . . .
C28W C 0.5532(4) 0.2962(4) 0.8002(5) 0.420(13) Uani 1 1 d . . . . .
H28A H 0.558458 0.266224 0.799136 0.630 Uiso 1 1 d R U . . .
H28B H 0.547318 0.304235 0.824702 0.630 Uiso 1 1 d R U . . .
H28C H 0.577837 0.311212 0.791849 0.630 Uiso 1 1 d R U . . .

loop_
_atom_site_aniso_label
_atom_site_aniso_U_11
_atom_site_aniso_U_22
_atom_site_aniso_U_33
_atom_site_aniso_U_23
_atom_site_aniso_U_13
_atom_site_aniso_U_12
O59 0.0464(10) 0.0579(11) 0.0547(12) 0.0119(9) 0.0141(9) -0.0028(8)
O60 0.0542(11) 0.0601(12) 0.0573(13) 0.0236(10) 0.0034(9) 0.0081(9)
O62 0.0887(16) 0.0579(13) 0.0933(18) 0.0273(12) 0.0219(13) -0.0032(11)
O61 0.0675(14) 0.1147(19) 0.0713(16) 0.0100(14) 0.0239(12) -0.0092(13)
C48 0.0401(14) 0.0380(13) 0.0353(14) -0.0006(11) 0.0035(11) -0.0057(10)
O35 0.132(2) 0.0438(12) 0.0878(18) 0.0203(12) 0.0114(15) -0.0087(12)
N46 0.0621(16) 0.0707(16) 0.0530(16) 0.0195(13) 0.0147(13) -0.0088(12)
O101 0.0469(12) 0.126(2) 0.0939(19) 0.0003(16) -0.0140(13) -0.0032(12)
C53 0.0405(14) 0.0377(13) 0.0329(14) 0.0024(10) 0.0042(11) -0.0047(10)
O88 0.1015(18) 0.0839(16) 0.0834(18) -0.0349(14) -0.0011(14) -0.0162(14)
C52 0.0394(13) 0.0388(13) 0.0391(15) 0.0031(11) 0.0017(11) -0.0027(11)
C54 0.0406(14) 0.0367(13) 0.0435(16) 0.0023(11) 0.0001(11) -0.0001(10)
C55 0.0423(14) 0.0398(14) 0.0432(16) -0.0045(11) 0.0014(11) -0.0022(11)
C49 0.0438(15) 0.0453(15) 0.0431(16) 0.0028(12) 0.0071(12) -0.0060(11)
C51 0.0486(15) 0.0439(14) 0.0431(16) 0.0044(12) 0.0024(12) -0.0014(12)
O87 0.0669(16) 0.1067(19) 0.109(2) -0.0265(16) -0.0222(14) -0.0078(13)
O36 0.152(2) 0.0629(14) 0.0770(18) -0.0202(13) -0.0039(17) -0.0207(15)
O83 0.1117(19) 0.0906(17) 0.0753(17) -0.0328(15) 0.0013(15) -0.0028(15)
C50 0.0532(16) 0.0460(15) 0.0423(16) 0.0098(12) 0.0051(13) -0.0068(12)
O82 0.0991(18) 0.112(2) 0.0734(17) -0.0195(15) -0.0276(15) 0.0090(16)
O100 0.0596(14) 0.186(3) 0.0843(19) 0.0303(19) 0.0191(14) 0.0052(16)
N39 0.082(2) 0.102(2) 0.072(2) 0.0276(17) 0.0242(17) -0.0235(17)
C10 0.0587(18) 0.0490(16) 0.071(2) 0.0116(15) 0.0088(16) -0.0055(13)
C93 0.0563(17) 0.0541(17) 0.067(2) 0.0010(15) 0.0069(15) -0.0157(13)
C89 0.0641(19) 0.0594(18) 0.0550(19) 0.0065(15) 0.0105(15) -0.0056(14)
C30 0.0598(19) 0.0638(19) 0.0506(18) 0.0045(15) -0.0076(14) -0.0196(15)
C37 0.0559(17) 0.0618(19) 0.0448(17) 0.0049(14) 0.0050(14) -0.0176(14)
C11 0.0609(18) 0.0512(17) 0.0489(18) 0.0095(13) 0.0038(14) -0.0104(14)
C15 0.0530(17) 0.0682(19) 0.0532(19) 0.0056(15) 0.0037(14) -0.0068(14)
C56 0.0465(16) 0.0658(19) 0.0557(19) -0.0065(15) 0.0053(13) 0.0038(13)
C9 0.0663(18) 0.0389(15) 0.061(2) -0.0017(14) 0.0163(15) -0.0136(13)
C47 0.0572(18) 0.0596(18) 0.0512(18) 0.0156(14) 0.0040(14) -0.0073(14)
C24 0.0442(16) 0.0597(18) 0.061(2) -0.0011(15) 0.0006(15) -0.0034(13)
C33 0.0609(18) 0.0402(15) 0.0569(19) -0.0028(14) 0.0126(14) -0.0097(12)
C14 0.0569(19) 0.089(2) 0.057(2) -0.0010(17) 0.0117(16) -0.0178(17)
C31 0.0529(18) 0.0664(19) 0.059(2) 0.0023(15) -0.0072(15) -0.0135(14)
C40 0.077(2) 0.079(2) 0.0467(19) 0.0197(16) 0.0143(16) -0.0202(17)
C28 0.068(2) 0.0555(17) 0.056(2) -0.0073(15) 0.0086(15) -0.0074(14)
C32 0.0493(17) 0.0634(19) 0.071(2) -0.0003(16) -0.0080(15) -0.0028(14)
C90 0.065(2) 0.073(2) 0.076(2) 0.0072(18) 0.0160(17) 0.0008(17)
C12 0.0610(19) 0.068(2) 0.063(2) 0.0068(16) 0.0110(16) -0.0182(15)
C25 0.0481(17) 0.0649(19) 0.070(2) -0.0050(16) 0.0027(16) -0.0009(14)
C17 0.0500(18) 0.079(2) 0.064(2) -0.0020(17) 0.0047(16) 0.0008(15)
C27 0.0687(19) 0.0425(16) 0.065(2) -0.0010(14) 0.0043(16) -0.0109(13)
C8 0.088(2) 0.0451(18) 0.085(3) 0.0069(18) 0.014(2) -0.0069(16)
C29 0.068(2) 0.0593(18) 0.0502(19) -0.0042(15) 0.0010(15) -0.0143(15)
C13 0.071(2) 0.072(2) 0.061(2) 0.0144(17) 0.0097(17) -0.0189(17)
C96 0.067(2) 0.0506(17) 0.084(2) 0.0031(16) -0.0142(17) -0.0047(15)
C58 0.075(2) 0.073(2) 0.074(2) -0.0036(18) 0.0150(18) 0.0260(17)
N21 0.0377(17) 0.195(4) 0.126(3) 0.014(3) -0.0053(19) -0.012(2)
C94 0.070(2) 0.062(2) 0.100(3) 0.0015(19) 0.010(2) -0.0140(17)
N5 0.169(4) 0.0393(16) 0.129(3) -0.0017(19) 0.010(3) -0.0133(19)
C76 0.079(2) 0.080(2) 0.0407(18) -0.0116(16) 0.0026(16) -0.0072(18)
C81 0.083(2) 0.068(2) 0.0490(19) -0.0061(15) 0.0109(17) -0.0006(17)
N72 0.122(3) 0.117(3) 0.088(3) -0.046(2) -0.021(2) -0.010(2)
C57 0.063(2) 0.117(3) 0.050(2) -0.0174(19) 0.0046(16) 0.0113(19)
C26 0.0461(18) 0.093(3) 0.084(3) -0.002(2) -0.0069(18) -0.0004(16)
N67 0.105(2) 0.113(3) 0.099(3) -0.047(2) -0.021(2) -0.021(2)
C34 0.092(2) 0.0534(19) 0.073(2) -0.0088(18) 0.0060(19) -0.0115(17)
C16 0.064(2) 0.093(2) 0.054(2) -0.0027(18) 0.0058(16) -0.0013(18)
C18 0.052(2) 0.114(3) 0.073(3) 0.006(2) 0.0169(18) 0.0048(18)
C7 0.105(3) 0.0412(17) 0.081(3) -0.0044(17) 0.003(2) -0.0119(16)
C65 0.079(2) 0.074(2) 0.063(2) -0.0163(18) -0.0024(18) -0.0126(18)
C84 0.088(2) 0.087(2) 0.051(2) 0.0038(18) 0.0038(18) -0.0071(19)
C38 0.074(2) 0.085(2) 0.065(2) 0.0181(18) 0.0138(18) -0.0214(18)
C77 0.081(2) 0.074(2) 0.0446(19) -0.0099(16) 0.0074(16) -0.0070(17)
C75 0.075(2) 0.087(2) 0.0421(18) -0.0109(17) -0.0038(16) 0.0007(18)
C98 0.080(2) 0.074(2) 0.071(2) -0.0079(18) -0.0163(19) 0.0005(18)
C63 0.062(2) 0.088(2) 0.067(2) -0.0035(19) -0.0105(17) -0.0147(18)
C78 0.097(3) 0.078(2) 0.052(2) -0.0190(18) 0.0047(19) -0.006(2)
C64 0.078(2) 0.090(3) 0.072(2) -0.024(2) -0.0114(19) -0.023(2)
C80 0.080(2) 0.090(3) 0.065(2) -0.013(2) -0.0100(19) 0.001(2)
C79 0.092(3) 0.100(3) 0.053(2) -0.021(2) -0.0089(19) -0.008(2)
C19 0.0438(18) 0.119(3) 0.085(3) 0.009(2) 0.0092(19) 0.0012(18)
C85 0.107(3) 0.108(3) 0.063(3) 0.014(2) 0.002(2) -0.008(2)
C43 0.086(3) 0.097(3) 0.070(3) 0.024(2) 0.026(2) -0.026(2)
C45 0.097(3) 0.105(3) 0.061(2) 0.021(2) 0.002(2) -0.044(2)
C92 0.061(2) 0.080(3) 0.154(4) 0.013(3) 0.019(2) -0.0066(19)
C44 0.100(3) 0.113(3) 0.071(3) 0.009(2) 0.015(2) -0.054(2)
C20 0.047(2) 0.160(4) 0.117(4) 0.014(3) 0.014(2) 0.000(2)
C41 0.121(3) 0.132(3) 0.065(3) 0.022(2) 0.013(2) -0.072(3)
C6 0.133(3) 0.043(2) 0.111(3) -0.002(2) 0.005(3) -0.013(2)
C66 0.095(3) 0.114(3) 0.088(3) -0.031(3) -0.015(2) -0.024(2)
C73 0.111(3) 0.116(3) 0.074(3) -0.032(3) -0.018(2) -0.011(3)
C42 0.130(3) 0.148(4) 0.046(2) 0.018(2) 0.010(2) -0.083(3)
C95 0.089(3) 0.098(3) 0.161(5) -0.030(3) 0.040(3) -0.043(2)
C71 0.125(4) 0.132(4) 0.078(3) -0.042(3) -0.030(3) -0.017(3)
C86 0.133(4) 0.161(5) 0.070(3) 0.021(3) -0.006(3) 0.007(3)
C1 0.039(2) 0.187(5) 0.135(4) 0.019(4) 0.002(2) 0.006(3)
C68 0.117(3) 0.124(4) 0.100(4) -0.050(3) -0.026(3) -0.027(3)
C4 0.036(2) 0.172(5) 0.142(4) 0.006(4) 0.001(2) 0.009(3)
C91 0.089(3) 0.180(5) 0.133(4) -0.059(4) 0.029(3) 0.018(3)
C69 0.167(5) 0.186(5) 0.069(3) -0.027(3) -0.016(3) -0.095(4)
C74 0.163(5) 0.171(5) 0.081(3) -0.023(3) -0.011(3) -0.081(4)
C2 0.036(2) 0.139(4) 0.255(8) 0.023(4) 0.004(3) 0.005(2)
C22 0.050(2) 0.152(5) 0.276(9) 0.001(5) 0.012(3) 0.005(3)
C70 0.168(5) 0.166(5) 0.082(3) -0.038(3) -0.016(3) -0.078(4)
C3 0.038(2) 0.147(4) 0.239(7) 0.020(4) 0.000(3) 0.010(2)
C97 0.209(7) 0.200(7) 0.475(13) 0.242(9) -0.172(9) -0.142(6)
C23 0.049(3) 0.153(5) 0.279(9) -0.002(5) 0.003(3) 0.005(3)
C2A 0.166(5) 0.156(5) 0.087(4) -0.026(3) -0.005(4) -0.056(4)
C4C 0.184(6) 0.113(4) 0.137(5) 0.029(4) -0.012(4) 0.003(4)
C5 0.142(5) 0.140(5) 0.514(17) 0.134(8) -0.110(8) -0.069(5)
C9D 0.180(6) 0.137(5) 0.162(6) 0.028(4) 0.085(5) 0.058(4)
C11C 0.226(9) 0.174(7) 0.251(11) -0.070(7) 0.056(8) -0.044(6)
C12N 0.136(5) 0.235(8) 0.405(15) 0.158(10) 0.110(7) 0.076(6)
C12W 0.130(6) 0.177(7) 0.59(2) -0.131(11) -0.070(9) 0.018(5)
C28W 0.277(13) 0.337(16) 0.65(3) 0.279(18) -0.267(17) -0.099(12)

loop_
_atom_type_symbol
_atom_type_description
_atom_type_scat_dispersion_real
_atom_type_scat_dispersion_imag
_atom_type_scat_source
C C 0.0181 0.0091 'International Tables Vol C Tables 4.2.6.8 and 6.1.1.4'
H H 0.0000 0.0000 'International Tables Vol C Tables 4.2.6.8 and 6.1.1.4'
N N 0.0311 0.0180 'International Tables Vol C Tables 4.2.6.8 and 6.1.1.4'
O O 0.0492 0.0322 'International Tables Vol C Tables 4.2.6.8 and 6.1.1.4'

loop_
_geom_angle_atom_site_label_1
_geom_angle_atom_site_label_2
_geom_angle_atom_site_label_3
_geom_angle
_geom_angle_site_symmetry_1
_geom_angle_site_symmetry_3
_geom_angle_publ_flag
C53 C48 C49 118.7(2) . . ?
C53 C48 C54 122.9(2) . 4_565 ?
C49 C48 C54 118.3(2) . 4_565 ?
C47 N46 C40 123.9(3) . . ?
C48 C53 C52 125.3(2) . . ?
C51 C52 C53 116.9(2) . . ?
C51 C52 C54 121.4(2) . . ?
C53 C52 C54 121.7(2) . . ?
C55 C54 C52 113.3(2) . . ?
C55 C54 C48 113.1(2) . 2_655 ?
C52 C54 C48 109.9(2) . 2_655 ?
C54 C55 C56 116.3(2) . . ?
O59 C49 C48 121.6(2) . . ?
O59 C49 C50 120.7(2) . . ?
C48 C49 C50 117.7(2) . . ?
O60 C51 C52 123.6(2) . . ?
O60 C51 C50 116.2(2) . . ?
C52 C51 C50 120.2(2) . . ?
C51 C50 C49 121.0(2) . . ?
C51 C50 C47 119.2(2) . . ?
C49 C50 C47 119.7(2) . . ?
C38 N39 C43 124.2(3) . . ?
C9 C10 C93 112.9(3) . . ?
C9 C10 C11 110.8(2) . . ?
C93 C10 C11 112.8(2) . . ?
C10 C93 C94 112.6(2) . . ?
C90 C89 C28 114.9(3) . . ?
C29 C30 C31 125.2(3) . . ?
C15 C37 C11 124.9(3) . . ?
C12 C11 C37 118.2(3) . . ?
C12 C11 C10 119.0(3) . . ?
C37 C11 C10 122.8(2) . . ?
C37 C15 C14 118.1(3) . . ?
C37 C15 C16 123.7(3) . . ?
C14 C15 C16 118.2(3) . . ?
C58 C56 C57 111.3(3) . . ?
C58 C56 C55 113.0(3) . . ?
C57 C56 C55 109.8(2) . . ?
C33 C9 C8 118.3(3) . . ?
C33 C9 C10 123.3(2) . . ?
C8 C9 C10 118.4(3) . . ?
N46 C47 C50 122.2(3) . . ?
C25 C24 C17 126.0(3) . . ?
C9 C33 C27 125.4(3) . . ?
O61 C14 C15 121.1(3) . . ?
O61 C14 C13 121.2(3) . . ?
C15 C14 C13 117.7(3) . . ?
C63 C31 C30 116.9(3) . . ?
C63 C31 C32 121.1(3) . . ?
C30 C31 C32 121.9(3) . . ?
N46 C40 C41 110.9(3) . . ?
N46 C40 C45 108.6(3) . . ?
C41 C40 C45 108.5(3) . . ?
C29 C28 C27 110.0(2) . . ?
C29 C28 C89 114.2(2) . . ?
C27 C28 C89 113.2(3) . . ?
C25 C32 C96 113.3(3) . . ?
C25 C32 C31 111.1(2) . . ?
C96 C32 C31 113.9(3) . . ?
C89 C90 C92 110.6(3) . . ?
C89 C90 C91 111.4(3) . . ?
C92 C90 C91 111.4(3) . . ?
O62 C12 C11 123.5(3) . . ?
O62 C12 C13 116.2(3) . . ?
C11 C12 C13 120.3(3) . . ?
C24 C25 C26 117.7(3) . . ?
C24 C25 C32 124.6(3) . . ?
C26 C25 C32 117.7(3) . . ?
C18 C17 C24 117.1(3) . . ?
C18 C17 C16 120.9(3) . . ?
C24 C17 C16 121.9(3) . . ?
C34 C27 C33 117.0(3) . . ?
C34 C27 C28 121.2(3) . . ?
C33 C27 C28 121.8(2) . . ?
O35 C8 C9 121.2(3) . . ?
O35 C8 C7 121.2(3) . . ?
C9 C8 C7 117.6(3) . . ?
C30 C29 C65 118.0(3) . . ?
C30 C29 C28 123.6(3) . . ?
C65 C29 C28 118.4(3) . . ?
C12 C13 C38 119.4(3) . . ?
C12 C13 C14 120.8(3) . . ?
C38 C13 C14 119.8(3) . . ?
C97 C96 C32 116.8(4) . . ?
C20 N21 C1 122.4(4) . . ?
C95 C94 C12N 114.3(5) . . ?
C95 C94 C93 111.9(3) . . ?
C12N C94 C93 114.5(4) . . ?
C6 N5 C4 123.6(4) . 4_565 ?
C77 C76 C75 125.6(3) . . ?
C75 C81 C84 113.1(3) 2_655 . ?
C75 C81 C77 110.0(3) 2_655 . ?
C84 C81 C77 114.2(3) . . ?
C73 N72 C71 124.7(4) . . ?
O101 C26 C25 121.2(3) . . ?
O101 C26 C19 121.3(3) . . ?
C25 C26 C19 117.5(3) . . ?
C66 N67 C68 124.0(4) . . ?
O36 C34 C27 123.1(3) . . ?
O36 C34 C7 116.2(3) . . ?
C27 C34 C7 120.7(3) . . ?
C15 C16 C98 113.8(3) . . ?
C15 C16 C17 110.2(3) . . ?
C98 C16 C17 113.6(3) . . ?
C17 C18 O100 123.6(4) . . ?
C17 C18 C19 120.7(3) . . ?
O100 C18 C19 115.7(3) . . ?
C34 C7 C6 119.2(4) . . ?
C34 C7 C8 120.9(3) . . ?
C6 C7 C8 119.8(4) . . ?
O88 C65 C29 120.7(3) . . ?
O88 C65 C64 121.3(3) . . ?
C29 C65 C64 117.9(3) . . ?
C81 C84 C85 113.2(3) . . ?
N39 C38 C13 122.8(4) . . ?
C76 C77 C78 118.2(3) . . ?
C76 C77 C81 122.9(3) . . ?
C78 C77 C81 118.9(3) . . ?
C80 C75 C76 116.8(3) . . ?
C80 C75 C81 121.6(3) . 4_565 ?
C76 C75 C81 121.7(3) . 4_565 ?
C9D C98 C16 117.9(4) . . ?
O87 C63 C31 122.5(3) . . ?
O87 C63 C64 116.7(3) . . ?
C31 C63 C64 120.8(3) . . ?
O83 C78 C77 121.3(4) . . ?
O83 C78 C79 120.1(3) . . ?
C77 C78 C79 118.7(3) . . ?
C63 C64 C65 121.0(3) . . ?
C63 C64 C66 118.7(4) . . ?
C65 C64 C66 120.2(4) . . ?
O82 C80 C75 123.6(3) . . ?
O82 C80 C79 115.7(3) . . ?
C75 C80 C79 120.8(3) . . ?
C73 C79 C78 120.7(4) . . ?
C73 C79 C80 119.4(4) . . ?
C78 C79 C80 119.9(3) . . ?
C18 C19 C26 120.8(3) . . ?
C18 C19 C20 119.6(4) . . ?
C26 C19 C20 119.5(4) . . ?
C86 C85 C84 112.1(4) . . ?
C86 C85 C4C 111.0(4) . . ?
C84 C85 C4C 111.4(4) . . ?
N39 C43 C42 110.7(3) . . ?
N39 C43 C44 109.2(3) . . ?
C42 C43 C44 112.4(3) . . ?
C40 C45 C44 110.8(3) . . ?
C43 C44 C45 111.5(3) . . ?
N21 C20 C19 120.9(4) . . ?
C40 C41 C42 109.7(3) . . ?
N5 C6 C7 121.6(4) . . ?
N67 C66 C64 121.7(4) . . ?
N72 C73 C79 123.4(4) . . ?
C43 C42 C41 110.6(3) . . ?
N72 C71 C74 109.4(4) . . ?
N72 C71 C70 109.6(4) . . ?
C74 C71 C70 111.5(4) . . ?
N21 C1 C22 106.5(4) . . ?
N21 C1 C2 111.0(4) . . ?
C22 C1 C2 112.5(5) . . ?
C2A C68 N67 108.6(4) . . ?
C2A C68 C69 112.4(4) . . ?
N67 C68 C69 109.7(4) . . ?
C23 C4 N5 106.9(4) . 2_655 ?
C23 C4 C3 109.7(5) . . ?
N5 C4 C3 109.7(4) 2_655 . ?
C68 C69 C70 111.5(4) . . ?
C71 C74 C2A 110.4(4) . . ?
C1 C2 C3 109.7(5) . . ?
C1 C22 C23 110.0(5) . . ?
C71 C70 C69 109.1(4) . . ?
C4 C3 C2 109.2(4) . . ?
C96 C97 C28W 115.1(9) . . ?
C96 C97 C5 102.7(7) . . ?
C28W C97 C5 104.1(8) . . ?
C4 C23 C22 110.8(5) . . ?
C68 C2A C74 110.0(4) . . ?
C12W C9D C98 124.2(8) . . ?
C12W C9D C11C 104.9(8) . . ?
C98 C9D C11C 102.6(5) . . ?

loop_
_geom_bond_atom_site_label_1
_geom_bond_atom_site_label_2
_geom_bond_distance
_geom_bond_site_symmetry_2
_geom_bond_publ_flag
O59 C49 1.312(3) . ?
O60 C51 1.356(3) . ?
O62 C12 1.368(4) . ?
O61 C14 1.309(4) . ?
C48 C53 1.366(3) . ?
C48 C49 1.415(3) . ?
C48 C54 1.529(3) 4_565 ?
O35 C8 1.301(4) . ?
N46 C47 1.283(4) . ?
N46 C40 1.455(3) . ?
O101 C26 1.314(4) . ?
C53 C52 1.396(3) . ?
O88 C65 1.310(4) . ?
C52 C51 1.385(3) . ?
C52 C54 1.524(3) . ?
C54 C55 1.517(4) . ?
C55 C56 1.522(4) . ?
C49 C50 1.423(4) . ?
C51 C50 1.422(4) . ?
O87 C63 1.364(4) . ?
O36 C34 1.361(4) . ?
O83 C78 1.296(4) . ?
C50 C47 1.429(4) . ?
O82 C80 1.352(4) . ?
O100 C18 1.372(4) . ?
N39 C38 1.291(4) . ?
N39 C43 1.456(4) . ?
C10 C9 1.513(4) . ?
C10 C93 1.529(4) . ?
C10 C11 1.538(4) . ?
C93 C94 1.533(5) . ?
C89 C90 1.510(4) . ?
C89 C28 1.532(4) . ?
C30 C29 1.382(4) . ?
C30 C31 1.388(4) . ?
C37 C15 1.368(4) . ?
C37 C11 1.380(4) . ?
C11 C12 1.378(4) . ?
C15 C14 1.427(4) . ?
C15 C16 1.521(5) . ?
C56 C58 1.503(4) . ?
C56 C57 1.509(4) . ?
C9 C33 1.368(4) . ?
C9 C8 1.428(4) . ?
C24 C25 1.364(4) . ?
C24 C17 1.381(4) . ?
C33 C27 1.400(4) . ?
C14 C13 1.431(5) . ?
C31 C63 1.379(4) . ?
C31 C32 1.531(4) . ?
C40 C41 1.503(5) . ?
C40 C45 1.530(5) . ?
C28 C29 1.521(4) . ?
C28 C27 1.523(4) . ?
C32 C25 1.514(5) . ?
C32 C96 1.521(4) . ?
C90 C92 1.516(5) . ?
C90 C91 1.526(6) . ?
C12 C13 1.404(4) . ?
C25 C26 1.426(4) . ?
C17 C18 1.369(5) . ?
C17 C16 1.540(5) . ?
C27 C34 1.392(4) . ?
C8 C7 1.439(5) . ?
C29 C65 1.415(4) . ?
C13 C38 1.422(4) . ?
C96 C97 1.428(7) . ?
N21 C20 1.308(5) . ?
N21 C1 1.470(5) . ?
C94 C95 1.449(5) . ?
C94 C12N 1.469(7) . ?
N5 C6 1.300(5) . ?
N5 C4 1.494(5) 4_565 ?
C76 C77 1.375(4) . ?
C76 C75 1.406(5) . ?
C81 C75 1.507(5) 2_655 ?
C81 C84 1.520(5) . ?
C81 C77 1.530(5) . ?
N72 C73 1.283(5) . ?
N72 C71 1.471(5) . ?
C26 C19 1.427(5) . ?
N67 C66 1.282(5) . ?
N67 C68 1.475(5) . ?
C34 C7 1.406(5) . ?
C16 C98 1.529(5) . ?
C18 C19 1.412(5) . ?
C7 C6 1.409(5) . ?
C65 C64 1.418(5) . ?
C84 C85 1.531(5) . ?
C77 C78 1.417(5) . ?
C75 C80 1.377(5) . ?
C98 C9D 1.492(7) . ?
C63 C64 1.410(5) . ?
C78 C79 1.426(5) . ?
C64 C66 1.428(5) . ?
C80 C79 1.447(5) . ?
C79 C73 1.397(5) . ?
C19 C20 1.442(5) . ?
C85 C86 1.476(6) . ?
C85 C4C 1.544(7) . ?
C43 C42 1.483(5) . ?
C43 C44 1.492(5) . ?
C45 C44 1.535(4) . ?
C41 C42 1.544(5) . ?
C71 C74 1.492(7) . ?
C71 C70 1.526(7) . ?
C1 C22 1.470(8) . ?
C1 C2 1.507(8) . ?
C68 C2A 1.473(7) . ?
C68 C69 1.498(7) . ?
C4 C23 1.480(8) . ?
C4 C3 1.501(7) . ?
C69 C70 1.540(6) . ?
C74 C2A 1.550(6) . ?
C2 C3 1.536(6) . ?
C22 C23 1.577(6) . ?
C97 C28W 1.484(11) . ?
C97 C5 1.695(11) . ?
C9D C12W 1.340(9) . ?
C9D C11C 1.591(11) . ?
